data_2201456
loop_
_publ_author_name
'  Ma\/lecka,  Magdalena'
'  Rybarczyk-Pirek, Agnieszka'
'  Grabowski, S\/lawomir J. '
'  Malinowska, Katarzyna '
'  Ochocki, Justyn '

_publ_section_title
;
 3,5-Dimethyl-2<i>H</i>-pyrazol-1-ium diphenylphosphate
;
_journal_issue 10
_journal_name_full 'Acta Crystallographica Section E'
_journal_page_first o1113
_journal_page_last o1115
_journal_paper_doi 10.1107/S1600536802016501
_journal_volume 58
_journal_year 2002
_chemical_formula_moiety 'C5 H9 N2 1+, C12 H10 O2 P 1-'
_chemical_formula_sum 'C17 H19 N2 O4 P'
_chemical_formula_weight 346.31
_chemical_name_systematic
;
3,5-dimethyl-2H-pyrazol-1-ium phosphonic acid diphenyl ester
;
_space_group_IT_number 14
_symmetry_cell_setting monoclinic
_symmetry_space_group_name_Hall '-P 2yn'
_symmetry_space_group_name_H-M 'P 1 21/n 1'
_atom_sites_solution_hydrogens geom
_atom_sites_solution_primary direct
_audit_creation_method SHELXL-97
_cell_angle_alpha 90.00
_cell_angle_beta 90.410(10)
_cell_angle_gamma 90.00
_cell_formula_units_Z 4
_cell_length_a 8.8900(10)
_cell_length_b 10.970(2)
_cell_length_c 17.7140(10)
_cell_measurement_reflns_used 25
_cell_measurement_temperature 293(2)
_cell_measurement_theta_max 27.92
_cell_measurement_theta_min 20.17
_cell_volume 1727.5(4)
_computing_cell_refinement 'MSC/AFC Diffractometer Control Software'
_computing_data_collection
;MSC/AFC Diffractometer Control Software
(Molecular Structure Corporation, 1989)
;
_computing_data_reduction 'TEXSAN (Molecular Structure Corporation, 1989)'
_computing_molecular_graphics 'PLATON (Spek, 1998)'
_computing_publication_material 'PARST97 (Nardelli, 1996)'
_computing_structure_refinement 'SHELXL97 (Sheldrick, 1997)'
_computing_structure_solution 'SHELXS86 (Sheldrick, 1990)'
_diffrn_ambient_temperature 293(2)
_diffrn_measured_fraction_theta_full 0.905
_diffrn_measured_fraction_theta_max 0.905
_diffrn_measurement_device_type 'AFC-5S Rigaku'
_diffrn_measurement_method '\w scan'
_diffrn_radiation_monochromator graphite
_diffrn_radiation_source 'fine-focus sealed tube'
_diffrn_radiation_type CuK\a
_diffrn_radiation_wavelength 1.54178
_diffrn_reflns_av_R_equivalents 0.0201
_diffrn_reflns_av_sigmaI/netI 0.0392
_diffrn_reflns_limit_h_max 10
_diffrn_reflns_limit_h_min 0
_diffrn_reflns_limit_k_max 13
_diffrn_reflns_limit_k_min 0
_diffrn_reflns_limit_l_max 21
_diffrn_reflns_limit_l_min -21
_diffrn_reflns_number 3507
_diffrn_reflns_theta_full 72.79
_diffrn_reflns_theta_max 72.79
_diffrn_reflns_theta_min 4.74
_diffrn_standards_decay_% <2
_diffrn_standards_interval_count 150
_diffrn_standards_number 3
_exptl_absorpt_coefficient_mu 1.617
_exptl_absorpt_correction_T_max 0.667
_exptl_absorpt_correction_T_min 0.507
_exptl_absorpt_correction_type analytical
_exptl_absorpt_process_details '(De Meulenaer & Tompa, 1965)'
_exptl_crystal_colour colorless
_exptl_crystal_density_diffrn 1.332
_exptl_crystal_density_method 'not measured'
_exptl_crystal_description block
_exptl_crystal_F_000 728
_exptl_crystal_size_max 0.6
_exptl_crystal_size_mid 0.4
_exptl_crystal_size_min 0.3
_refine_diff_density_max 0.215
_refine_diff_density_min -0.418
_refine_ls_extinction_method none
_refine_ls_goodness_of_fit_ref 0.865
_refine_ls_hydrogen_treatment mixed
_refine_ls_matrix_type full
_refine_ls_number_parameters 227
_refine_ls_number_reflns 3283
_refine_ls_number_restraints 0
_refine_ls_restrained_S_all 0.865
_refine_ls_R_factor_all 0.0734
_refine_ls_R_factor_gt 0.0481
_refine_ls_shift/su_max 0.000
_refine_ls_shift/su_mean 0.000
_refine_ls_structure_factor_coef Fsqd
_refine_ls_weighting_details
;
w = 1/[\s^2^(Fo^2^)+(0.0891P)^2^] where P = (Fo^2^+2Fc^2^)/3
;
_refine_ls_weighting_scheme calc
_refine_ls_wR_factor_gt 0.1237
_refine_ls_wR_factor_ref 0.1297
_reflns_number_gt 2118
_reflns_number_total 3283
_reflns_threshold_expression I>2\s(I)
_cod_data_source_file cv6144.cif
_cod_data_source_block 2
_cod_depositor_comments
;
The following automatic conversions were performed:

'_exptl_absorpt_correction_type' value 'Analytical' changed to
'analytical' according to
/home/saulius/struct/CIF-dictionaries/cif_core.dic dictionary named
'cif_core.dic' version 2.4.1 from 2010-06-29.

Automatic conversion script
Id: cif_fix_values 1715 2011-07-08 13:25:40Z adriana 
;
_cod_original_sg_symbol_H-M 'P 21/n'
_cod_database_code 2201456
_cod_database_fobs_code 2201456

loop_
_symmetry_equiv_pos_as_xyz
'x, y, z'
'-x+1/2, y+1/2, -z+1/2'
'-x, -y, -z'
'x-1/2, -y-1/2, z-1/2'

loop_
_atom_site_label
_atom_site_fract_x
_atom_site_fract_y
_atom_site_fract_z
_atom_site_U_iso_or_equiv
_atom_site_adp_type
_atom_site_calc_flag
_atom_site_refinement_flags
_atom_site_occupancy
_atom_site_disorder_assembly
_atom_site_disorder_group
_atom_site_type_symbol
P1 0.13145(7) 0.72841(6) 0.25491(3) 0.05600(19) Uani d . 1 . . P
O1 0.11587(18) 0.77752(17) 0.17762(8) 0.0675(5) Uani d . 1 . . O
O2 0.14138(19) 0.59602(15) 0.26744(10) 0.0685(5) Uani d . 1 . . O
O3 -0.00381(17) 0.77317(15) 0.30720(8) 0.0611(4) Uani d . 1 . . O
C31 -0.0760(3) 0.8856(2) 0.30381(12) 0.0555(5) Uani d . 1 . . C
C32 -0.0012(3) 0.9940(2) 0.29080(13) 0.0622(6) Uani d . 1 . . C
H32 0.1010 0.9939 0.2800 0.075 Uiso calc R 1 . . H
C33 -0.0803(3) 1.1027(2) 0.29405(14) 0.0693(7) Uani d . 1 . . C
H33 -0.0304 1.1760 0.2858 0.083 Uiso calc R 1 . . H
C34 -0.2324(3) 1.1033(3) 0.30947(15) 0.0764(7) Uani d . 1 . . C
H34 -0.2848 1.1765 0.3121 0.092 Uiso calc R 1 . . H
C35 -0.3056(3) 0.9942(3) 0.32098(15) 0.0748(7) Uani d . 1 . . C
H35 -0.4081 0.9940 0.3312 0.090 Uiso calc R 1 . . H
C36 -0.2288(3) 0.8858(3) 0.31746(14) 0.0667(6) Uani d . 1 . . C
H36 -0.2795 0.8126 0.3243 0.080 Uiso calc R 1 . . H
O4 0.27701(17) 0.79599(14) 0.28854(8) 0.0600(4) Uani d . 1 . . O
C41 0.3277(3) 0.7833(2) 0.36324(13) 0.0582(6) Uani d . 1 . . C
C42 0.3927(3) 0.6778(3) 0.38754(16) 0.0768(8) Uani d . 1 . . C
H42 0.3997 0.6100 0.3562 0.092 Uiso calc R 1 . . H
C43 0.4493(3) 0.6756(3) 0.46241(19) 0.0918(10) Uani d . 1 . . C
H43 0.4958 0.6056 0.4808 0.110 Uiso calc R 1 . . H
C44 0.4358(3) 0.7761(4) 0.50814(17) 0.0904(10) Uani d . 1 . . C
H44 0.4725 0.7738 0.5574 0.109 Uiso calc R 1 . . H
C45 0.3696(4) 0.8779(3) 0.48164(17) 0.0933(10) Uani d . 1 . . C
H45 0.3605 0.9454 0.5130 0.112 Uiso calc R 1 . . H
C46 0.3157(3) 0.8834(3) 0.40929(15) 0.0774(8) Uani d . 1 . . C
H46 0.2710 0.9545 0.3914 0.093 Uiso calc R 1 . . H
N2 0.0494(2) 0.4359(2) 0.36779(12) 0.0635(5) Uani d . 1 . . N
H2 0.077(3) 0.497(3) 0.3375(16) 0.089(9) Uiso d . 1 . . H
N1 0.1395(2) 0.34567(19) 0.39204(11) 0.0622(5) Uani d . 1 . . N
H1 0.238(4) 0.317(3) 0.3639(18) 0.117(11) Uiso d . 1 . . H
C5 0.0695(3) 0.2850(2) 0.44690(13) 0.0640(6) Uani d . 1 . . C
C501 0.1367(4) 0.1732(3) 0.48168(18) 0.0907(9) Uani d . 1 . . C
H501 0.1004 0.1642 0.5323 0.136 Uiso calc R 1 . . H
H502 0.2443 0.1806 0.4827 0.136 Uiso calc R 1 . . H
H503 0.1086 0.1031 0.4524 0.136 Uiso calc R 1 . . H
C4 -0.0674(3) 0.3404(2) 0.45804(14) 0.0683(7) Uani d . 1 . . C
H4 -0.1394 0.3178 0.4932 0.082 Uiso calc R 1 . . H
C3 -0.0782(3) 0.4351(2) 0.40766(14) 0.0652(6) Uani d . 1 . . C
C301 -0.2005(3) 0.5242(3) 0.39294(17) 0.0903(9) Uani d . 1 . . C
H301 -0.2437 0.5493 0.4400 0.135 Uiso calc R 1 . . H
H302 -0.2767 0.4869 0.3620 0.135 Uiso calc R 1 . . H
H303 -0.1603 0.5939 0.3673 0.135 Uiso calc R 1 . . H

loop_
_atom_site_aniso_label
_atom_site_aniso_U_11
_atom_site_aniso_U_22
_atom_site_aniso_U_33
_atom_site_aniso_U_12
_atom_site_aniso_U_13
_atom_site_aniso_U_23
P1 0.0488(3) 0.0632(4) 0.0562(3) -0.0053(3) 0.0112(2) 0.0005(3)
O1 0.0612(10) 0.0891(12) 0.0522(8) -0.0130(9) 0.0063(7) 0.0060(8)
O2 0.0639(10) 0.0600(10) 0.0819(11) -0.0046(8) 0.0184(8) -0.0008(8)
O3 0.0548(9) 0.0644(10) 0.0642(9) 0.0043(8) 0.0192(7) 0.0081(8)
C31 0.0522(13) 0.0656(14) 0.0489(11) 0.0024(11) 0.0057(9) 0.0044(10)
C32 0.0534(13) 0.0699(15) 0.0633(13) -0.0003(12) 0.0039(10) 0.0075(12)
C33 0.0733(17) 0.0647(16) 0.0700(15) -0.0001(13) 0.0001(13) 0.0057(12)
C34 0.0760(19) 0.0784(19) 0.0748(17) 0.0189(15) 0.0056(14) 0.0014(14)
C35 0.0564(15) 0.092(2) 0.0757(16) 0.0112(15) 0.0123(12) 0.0053(15)
C36 0.0542(14) 0.0791(17) 0.0671(14) -0.0048(13) 0.0105(11) 0.0071(13)
O4 0.0539(9) 0.0707(11) 0.0555(8) -0.0075(8) 0.0048(7) 0.0051(7)
C41 0.0454(12) 0.0707(15) 0.0586(12) -0.0024(12) 0.0029(10) 0.0089(12)
C42 0.0706(17) 0.0829(19) 0.0772(17) 0.0189(15) 0.0163(14) 0.0120(14)
C43 0.0642(18) 0.123(3) 0.089(2) 0.0294(18) 0.0110(15) 0.040(2)
C44 0.0622(17) 0.142(3) 0.0674(16) -0.007(2) -0.0042(14) 0.011(2)
C45 0.103(3) 0.104(3) 0.0725(18) -0.012(2) -0.0144(17) -0.0045(17)
C46 0.089(2) 0.0737(17) 0.0695(16) -0.0011(15) -0.0126(14) -0.0028(13)
N2 0.0613(13) 0.0657(13) 0.0637(12) 0.0019(11) 0.0147(10) 0.0044(10)
N1 0.0586(12) 0.0683(13) 0.0599(11) 0.0034(10) 0.0102(9) -0.0004(10)
C5 0.0669(15) 0.0680(16) 0.0573(13) -0.0013(13) 0.0079(11) 0.0037(11)
C501 0.093(2) 0.094(2) 0.085(2) 0.0132(18) 0.0089(16) 0.0184(17)
C4 0.0585(14) 0.0821(18) 0.0645(14) 0.0013(13) 0.0193(11) 0.0043(13)
C3 0.0574(14) 0.0712(16) 0.0673(14) 0.0031(12) 0.0136(11) -0.0030(12)
C301 0.0763(19) 0.097(2) 0.098(2) 0.0194(17) 0.0211(16) 0.0135(17)

loop_
_atom_type_symbol
_atom_type_description
_atom_type_scat_dispersion_real
_atom_type_scat_dispersion_imag
_atom_type_scat_source
C C 0.0181 0.0091 'International Tables Vol C Tables 4.2.6.8 and 6.1.1.4'
H H 0.0000 0.0000 'International Tables Vol C Tables 4.2.6.8 and 6.1.1.4'
N N 0.0311 0.0180 'International Tables Vol C Tables 4.2.6.8 and 6.1.1.4'
O O 0.0492 0.0322 'International Tables Vol C Tables 4.2.6.8 and 6.1.1.4'
P P 0.2955 0.4335 'International Tables Vol C Tables 4.2.6.8 and 6.1.1.4'

loop_
_geom_angle_atom_site_label_1
_geom_angle_atom_site_label_2
_geom_angle_atom_site_label_3
_geom_angle
_geom_angle_publ_flag
O2 P1 O1 120.33(11) yes
O2 P1 O3 105.07(9) yes
O1 P1 O3 111.02(10) yes
O2 P1 O4 110.67(10) yes
O1 P1 O4 104.25(9) yes
O3 P1 O4 104.53(9) yes
C31 O3 P1 126.53(13) yes
C36 C31 C32 120.2(2) no
C36 C31 O3 116.6(2) no
C32 C31 O3 123.2(2) no
C31 C32 C33 119.2(2) no
C31 C32 H32 120.4 no
C33 C32 H32 120.4 no
C34 C33 C32 120.7(3) no
C34 C33 H33 119.7 no
C32 C33 H33 119.7 no
C35 C34 C33 119.3(3) no
C35 C34 H34 120.4 no
C33 C34 H34 120.4 no
C36 C35 C34 120.6(2) no
C36 C35 H35 119.7 no
C34 C35 H35 119.7 no
C35 C36 C31 120.0(3) no
C35 C36 H36 120.0 no
C31 C36 H36 120.0 no
C41 O4 P1 123.96(14) yes
C42 C41 C46 121.8(2) no
C42 C41 O4 121.0(2) no
C46 C41 O4 117.1(2) no
C41 C42 C43 117.2(3) no
C41 C42 H42 121.4 no
C43 C42 H42 121.4 no
C44 C43 C42 120.5(3) no
C44 C43 H43 119.8 no
C42 C43 H43 119.8 no
C45 C44 C43 120.0(3) no
C45 C44 H44 120.0 no
C43 C44 H44 120.0 no
C44 C45 C46 120.9(3) no
C44 C45 H45 119.5 no
C46 C45 H45 119.5 no
C45 C46 C41 119.6(3) no
C45 C46 H46 120.2 no
C41 C46 H46 120.2 no
C3 N2 N1 109.4(2) no
C3 N2 H2 123.9(18) no
N1 N2 H2 125.4(18) no
C5 N1 N2 108.7(2) no
C5 N1 H1 125.6(17) no
N2 N1 H1 124.4(17) no
N1 C5 C4 107.5(2) no
N1 C5 C501 121.5(2) no
C4 C5 C501 130.9(2) no
C5 C501 H501 109.5 no
C5 C501 H502 109.5 no
H501 C501 H502 109.5 no
C5 C501 H503 109.5 no
H501 C501 H503 109.5 no
H502 C501 H503 109.5 no
C3 C4 C5 107.4(2) no
C3 C4 H4 126.3 no
C5 C4 H4 126.3 no
N2 C3 C4 107.0(2) no
N2 C3 C301 121.6(2) no
C4 C3 C301 131.3(2) no
C3 C301 H301 109.5 no
C3 C301 H302 109.5 no
H301 C301 H302 109.5 no
C3 C301 H303 109.5 no
H301 C301 H303 109.5 no
H302 C301 H303 109.5 no

loop_
_geom_bond_atom_site_label_1
_geom_bond_atom_site_label_2
_geom_bond_site_symmetry_2
_geom_bond_distance
_geom_bond_publ_flag
P1 O2 . 1.4717(18) yes
P1 O1 . 1.4770(16) yes
P1 O3 . 1.6003(15) yes
P1 O4 . 1.6025(16) yes
O3 C31 . 1.392(3) yes
C31 C36 . 1.381(3) no
C31 C32 . 1.382(3) no
C32 C33 . 1.385(3) no
C32 H32 . 0.9300 no
C33 C34 . 1.381(4) no
C33 H33 . 0.9300 no
C34 C35 . 1.379(4) no
C34 H34 . 0.9300 no
C35 C36 . 1.373(4) no
C35 H35 . 0.9300 no
C36 H36 . 0.9300 no
O4 C41 . 1.402(3) yes
C41 C42 . 1.363(3) no
C41 C46 . 1.372(3) no
C42 C43 . 1.415(4) no
C42 H42 . 0.9300 no
C43 C44 . 1.374(4) no
C43 H43 . 0.9300 no
C44 C45 . 1.345(4) no
C44 H44 . 0.9300 no
C45 C46 . 1.367(4) no
C45 H45 . 0.9300 no
C46 H46 . 0.9300 no
N2 C3 . 1.340(3) no
N2 N1 . 1.342(3) no
N2 H2 . 0.89(3) no
N1 C5 . 1.335(3) no
N1 H1 . 1.06(4) no
C5 C4 . 1.376(4) no
C5 C501 . 1.495(4) no
C501 H501 . 0.9600 no
C501 H502 . 0.9600 no
C501 H503 . 0.9600 no
C4 C3 . 1.372(3) no
C4 H4 . 0.9300 no
C3 C301 . 1.484(4) no
C301 H301 . 0.9600 no
C301 H302 . 0.9600 no
C301 H303 . 0.9600 no

loop_
_geom_hbond_atom_site_label_D
_geom_hbond_atom_site_label_H
_geom_hbond_atom_site_label_A
_geom_hbond_site_symmetry_A
_geom_hbond_distance_DH
_geom_hbond_distance_HA
_geom_hbond_distance_DA
_geom_hbond_angle_DHA
_geom_hbond_publ_flag
N1 H1 O1 2_545 1.06(3) 1.56(3) 2.617(3) 178(3) yes
N2 H2 O2 1_555 0.90(3) 1.75(3) 2.633(3) 170(3) yes

loop_
_cod_related_entry_id
_cod_related_entry_database
_cod_related_entry_code
1 ChemSpider 30654674
